data_4505098
loop_
_publ_author_name
'Cui, Guang-Hua'
'Li, Jian-Rong'
'Tian, Jin-Lei'
'Bu, Xian-He'
'Batten, Stuart R.'

_publ_section_title
;
 Multidimensional Metal&#x2212;Organic Frameworks Constructed from
 Flexible Bis(imidazole) Ligands
;
_journal_issue 5
_journal_name_full 'Crystal Growth &amp; Design'
_journal_page_first 1775
_journal_paper_doi 10.1021/cg050039l
_journal_volume 5
_journal_year 2005
_chemical_formula_sum 'C14 H16 Cl2 Cu N8 O8'
_chemical_formula_weight 558.79
_chemical_name_systematic
; 
 ? 
;
_space_group_IT_number 14
_symmetry_cell_setting monoclinic
_symmetry_space_group_name_Hall '-P 2yn'
_symmetry_space_group_name_H-M 'P 1 21/n 1'
_atom_sites_solution_hydrogens geom
_atom_sites_solution_primary direct
_atom_sites_solution_secondary difmap
_audit_creation_method SHELXL-97
_cell_angle_alpha 90.00
_cell_angle_beta 92.580(5)
_cell_angle_gamma 90.00
_cell_formula_units_Z 2
_cell_length_a 9.131(3)
_cell_length_b 9.253(3)
_cell_length_c 12.435(4)
_cell_measurement_temperature 293(2)
_cell_volume 1049.6(6)
_computing_cell_refinement 'Bruker XSCANS'
_computing_data_collection 'Bruker XSCANS'
_computing_data_reduction 'Bruker SHELXTL'
_computing_molecular_graphics 'Bruker SHELXTL'
_computing_publication_material 'Bruker SHELXTL'
_computing_structure_refinement 'SHELXL-97 (Sheldrick, 1997)'
_computing_structure_solution 'SHELXS-97 (Sheldrick, 1990)'
_diffrn_ambient_temperature 293(2)
_diffrn_measured_fraction_theta_full 0.981
_diffrn_measured_fraction_theta_max 0.981
_diffrn_measurement_device_type 'Bruker P4'
_diffrn_measurement_method '\w scans'
_diffrn_radiation_monochromator graphite
_diffrn_radiation_source 'fine-focus sealed tube'
_diffrn_radiation_type MoK\a
_diffrn_radiation_wavelength 0.71073
_diffrn_reflns_av_R_equivalents 0.0314
_diffrn_reflns_av_sigmaI/netI 0.0496
_diffrn_reflns_limit_h_max 11
_diffrn_reflns_limit_h_min -11
_diffrn_reflns_limit_k_max 11
_diffrn_reflns_limit_k_min -9
_diffrn_reflns_limit_l_max 14
_diffrn_reflns_limit_l_min -15
_diffrn_reflns_number 5985
_diffrn_reflns_theta_full 27.05
_diffrn_reflns_theta_max 27.05
_diffrn_reflns_theta_min 2.71
_exptl_absorpt_coefficient_mu 1.357
_exptl_absorpt_correction_T_max 0.7922
_exptl_absorpt_correction_T_min 0.7544
_exptl_absorpt_correction_type none
_exptl_crystal_colour purple
_exptl_crystal_density_diffrn 1.768
_exptl_crystal_density_method 'not measured'
_exptl_crystal_description plan
_exptl_crystal_F_000 566
_exptl_crystal_size_max 0.22
_exptl_crystal_size_mid 0.18
_exptl_crystal_size_min 0.18
_refine_diff_density_max 0.569
_refine_diff_density_min -0.509
_refine_diff_density_rms 0.074
_refine_ls_extinction_method none
_refine_ls_goodness_of_fit_ref 1.026
_refine_ls_hydrogen_treatment mixed
_refine_ls_matrix_type full
_refine_ls_number_parameters 169
_refine_ls_number_reflns 2263
_refine_ls_number_restraints 0
_refine_ls_restrained_S_all 1.026
_refine_ls_R_factor_all 0.0655
_refine_ls_R_factor_gt 0.0470
_refine_ls_shift/su_max 0.000
_refine_ls_shift/su_mean 0.000
_refine_ls_structure_factor_coef Fsqd
_refine_ls_weighting_details 'calc w=1/[\s^2^(Fo^2^)+(0.0606P)^2^+0.5370P] where P=(Fo^2^+2Fc^2^)/3'
_refine_ls_weighting_scheme calc
_refine_ls_wR_factor_gt 0.1139
_refine_ls_wR_factor_ref 0.1244
_reflns_number_gt 1714
_reflns_number_total 2263
_reflns_threshold_expression I>2sigma(I)
_cod_data_source_file cg050039lsi20050131_094104.cif
_cod_data_source_block 4
_cod_depositor_comments
;
The following automatic conversions were performed:

'_symmetry_cell_setting' value 'Monoclinic' changed to 'monoclinic'
according to /home/saulius/struct/CIF-dictionaries/cif_core.dic
dictionary named 'cif_core.dic' version 2.4.1 from 2010-06-29.

Automatic conversion script
Id: cif_fix_values 1715 2011-07-08 13:25:40Z adriana 
;
_cod_original_cell_volume 1049.6(5)
_cod_original_sg_symbol_H-M P2(1)/n
_cod_database_code 4505098

loop_
_symmetry_equiv_pos_as_xyz
'x, y, z'
'-x+1/2, y+1/2, -z+1/2'
'-x, -y, -z'
'x-1/2, -y-1/2, z-1/2'

loop_
_atom_site_label
_atom_site_type_symbol
_atom_site_fract_x
_atom_site_fract_y
_atom_site_fract_z
_atom_site_U_iso_or_equiv
_atom_site_adp_type
_atom_site_occupancy
_atom_site_symmetry_multiplicity
_atom_site_calc_flag
_atom_site_refinement_flags
_atom_site_disorder_assembly
_atom_site_disorder_group
Cu1 Cu 0.0000 0.5000 0.5000 0.0363(2) Uani 1 2 d S . .
N1 N 0.0338(3) 0.2917(3) 0.5372(2) 0.0392(6) Uani 1 1 d . . .
N2 N 0.0518(3) 0.0966(3) 0.6365(2) 0.0423(7) Uani 1 1 d . . .
N3 N 0.2030(3) 0.5402(3) 0.5631(2) 0.0397(6) Uani 1 1 d . . .
N4 N 0.3894(3) 0.5324(3) 0.6798(2) 0.0436(7) Uani 1 1 d . . .
Cl1 Cl 0.08188(11) 0.42369(11) 0.21353(8) 0.0589(3) Uani 1 1 d . . .
O1 O 0.1218(4) 0.4700(4) 0.3190(2) 0.0807(9) Uani 1 1 d . A .
O2 O -0.0388(5) 0.3348(5) 0.2086(4) 0.1355(17) Uani 1 1 d . A .
O3 O -0.0067(8) 0.5570(7) 0.1717(5) 0.0764(18) Uani 0.50 1 d P A 1
O3' O 0.143(2) 0.4961(17) 0.1391(10) 0.165(7) Uani 0.50 1 d P A 2
O4 O 0.1909(10) 0.4092(16) 0.1440(8) 0.115(5) Uani 0.50 1 d P A 1
O4' O 0.1791(9) 0.2812(8) 0.2260(8) 0.110(3) Uani 0.50 1 d P A 2
C1 C 0.1415(4) 0.2033(4) 0.4980(3) 0.0451(8) Uani 1 1 d . . .
H1A H 0.1969 0.2231 0.4388 0.054 Uiso 1 1 calc R . .
C2 C -0.0171(3) 0.2236(3) 0.6202(3) 0.0408(7) Uani 1 1 d . . .
H2A H -0.0910 0.2586 0.6622 0.049 Uiso 1 1 calc R . .
C3 C 0.1526(4) 0.0843(4) 0.5595(3) 0.0502(9) Uani 1 1 d . . .
H3A H 0.2170 0.0078 0.5511 0.060 Uiso 1 1 calc R . .
C4 C 0.3049(4) 0.6384(5) 0.5347(3) 0.0608(10) Uani 1 1 d . . .
H4A H 0.2963 0.6989 0.4750 0.073 Uiso 1 1 calc R . .
C5 C 0.2579(4) 0.4786(3) 0.6511(3) 0.0409(8) Uani 1 1 d . . .
H5A H 0.2110 0.4065 0.6887 0.049 Uiso 1 1 calc R . .
C6 C 0.4198(4) 0.6348(5) 0.6058(3) 0.0655(11) Uani 1 1 d . . .
H6A H 0.5039 0.6915 0.6046 0.079 Uiso 1 1 calc R . .
C7 C 0.4756(4) 0.4962(4) 0.7774(3) 0.0522(10) Uani 1 1 d . . .
H7A H 0.4512 0.3990 0.7999 0.063 Uiso 1 1 calc R . .
H7C H 0.5789 0.4980 0.7625 0.063 Uiso 1 1 calc R . .

loop_
_atom_site_aniso_label
_atom_site_aniso_U_11
_atom_site_aniso_U_22
_atom_site_aniso_U_33
_atom_site_aniso_U_23
_atom_site_aniso_U_13
_atom_site_aniso_U_12
Cu1 0.0396(3) 0.0327(3) 0.0356(3) 0.0062(2) -0.0101(2) -0.0023(2)
N1 0.0419(14) 0.0336(14) 0.0409(14) 0.0035(12) -0.0093(11) -0.0028(12)
N2 0.0483(15) 0.0327(14) 0.0440(15) 0.0062(12) -0.0183(13) -0.0035(12)
N3 0.0418(15) 0.0383(14) 0.0378(15) 0.0016(11) -0.0096(12) -0.0021(12)
N4 0.0450(15) 0.0388(15) 0.0455(16) -0.0072(12) -0.0152(13) 0.0022(12)
Cl1 0.0634(6) 0.0638(6) 0.0502(5) -0.0125(5) 0.0097(4) -0.0110(5)
O1 0.106(3) 0.086(2) 0.0499(17) -0.0065(15) -0.0003(17) -0.0083(19)
O2 0.128(3) 0.126(4) 0.149(4) 0.013(3) -0.036(3) -0.062(3)
O3 0.094(5) 0.064(4) 0.070(4) 0.017(3) -0.009(3) 0.032(4)
O3' 0.213(18) 0.196(16) 0.086(8) 0.089(10) -0.005(9) -0.071(12)
O4 0.060(4) 0.211(14) 0.075(7) -0.067(8) 0.015(4) 0.013(7)
O4' 0.122(6) 0.076(5) 0.138(7) -0.008(5) 0.061(5) 0.022(5)
C1 0.0465(18) 0.0442(19) 0.0437(18) -0.0022(15) -0.0064(15) 0.0004(15)
C2 0.0399(17) 0.0374(16) 0.0444(18) 0.0047(14) -0.0076(14) -0.0012(14)
C3 0.056(2) 0.041(2) 0.052(2) -0.0075(16) -0.0175(17) 0.0103(16)
C4 0.056(2) 0.067(3) 0.057(2) 0.0192(19) -0.0123(18) -0.017(2)
C5 0.0438(18) 0.0373(18) 0.0404(18) -0.0004(13) -0.0104(14) -0.0033(14)
C6 0.050(2) 0.078(3) 0.067(3) 0.010(2) -0.0123(19) -0.024(2)
C7 0.055(2) 0.0430(19) 0.055(2) -0.0165(16) -0.0284(17) 0.0116(16)

loop_
_atom_type_symbol
_atom_type_description
_atom_type_scat_dispersion_real
_atom_type_scat_dispersion_imag
_atom_type_scat_source
C C 0.0033 0.0016 'International Tables Vol C Tables 4.2.6.8 and 6.1.1.4'
H H 0.0000 0.0000 'International Tables Vol C Tables 4.2.6.8 and 6.1.1.4'
Cl Cl 0.1484 0.1585 'International Tables Vol C Tables 4.2.6.8 and 6.1.1.4'
N N 0.0061 0.0033 'International Tables Vol C Tables 4.2.6.8 and 6.1.1.4'
O O 0.0106 0.0060 'International Tables Vol C Tables 4.2.6.8 and 6.1.1.4'
Cu Cu 0.3201 1.2651 'International Tables Vol C Tables 4.2.6.8 and 6.1.1.4'

loop_
_geom_angle_atom_site_label_1
_geom_angle_atom_site_label_2
_geom_angle_atom_site_label_3
_geom_angle
_geom_angle_site_symmetry_1
_geom_angle_site_symmetry_3
N1 Cu1 N1 180.0 . 3_566
N1 Cu1 N3 92.42(11) . 3_566
N1 Cu1 N3 87.58(11) 3_566 3_566
N1 Cu1 N3 87.58(11) . .
N1 Cu1 N3 92.42(11) 3_566 .
N3 Cu1 N3 180.0 3_566 .
C2 N1 C1 106.0(3) . .
C2 N1 Cu1 126.0(2) . .
C1 N1 Cu1 126.3(2) . .
C2 N2 C3 107.1(3) . .
C2 N2 C7 125.2(3) . 2_546
C3 N2 C7 127.7(3) . 2_546
C5 N3 C4 105.5(3) . .
C5 N3 Cu1 123.7(2) . .
C4 N3 Cu1 130.6(2) . .
C5 N4 C6 106.8(3) . .
C5 N4 C7 125.7(3) . .
C6 N4 C7 127.3(3) . .
O3' Cl1 O4 40.5(8) . .
O3' Cl1 O2 130.5(7) . .
O4 Cl1 O2 121.5(6) . .
O3' Cl1 O1 114.0(7) . .
O4 Cl1 O1 117.2(4) . .
O2 Cl1 O1 113.4(3) . .
O3' Cl1 O3 65.3(8) . .
O4 Cl1 O3 104.6(6) . .
O2 Cl1 O3 93.2(4) . .
O1 Cl1 O3 100.3(3) . .
O3' Cl1 O4' 104.1(9) . .
O4 Cl1 O4' 63.8(6) . .
O2 Cl1 O4' 87.2(4) . .
O1 Cl1 O4' 92.4(4) . .
O3 Cl1 O4' 166.0(4) . .
C3 C1 N1 108.7(3) . .
C3 C1 H1A 125.6 . .
N1 C1 H1A 125.6 . .
N1 C2 N2 111.0(3) . .
N1 C2 H2A 124.5 . .
N2 C2 H2A 124.5 . .
C1 C3 N2 107.2(3) . .
C1 C3 H3A 126.4 . .
N2 C3 H3A 126.4 . .
C6 C4 N3 109.7(3) . .
C6 C4 H4A 125.2 . .
N3 C4 H4A 125.2 . .
N3 C5 N4 111.5(3) . .
N3 C5 H5A 124.3 . .
N4 C5 H5A 124.3 . .
C4 C6 N4 106.6(3) . .
C4 C6 H6A 126.7 . .
N4 C6 H6A 126.7 . .
N2 C7 N4 111.4(3) 2_556 .
N2 C7 H7A 109.4 2_556 .
N4 C7 H7A 109.4 . .
N2 C7 H7C 109.4 2_556 .
N4 C7 H7C 109.4 . .
H7A C7 H7C 108.0 . .

loop_
_geom_bond_atom_site_label_1
_geom_bond_atom_site_label_2
_geom_bond_distance
_geom_bond_site_symmetry_2
Cu1 N1 2.003(3) .
Cu1 N1 2.003(3) 3_566
Cu1 N3 2.015(3) 3_566
Cu1 N3 2.015(3) .
N1 C2 1.312(4) .
N1 C1 1.385(4) .
N2 C2 1.344(4) .
N2 C3 1.362(5) .
N2 C7 1.449(4) 2_546
N3 C5 1.312(4) .
N3 C4 1.358(4) .
N4 C5 1.333(4) .
N4 C6 1.358(5) .
N4 C7 1.456(4) .
Cl1 O3' 1.288(10) .
Cl1 O4 1.354(8) .
Cl1 O2 1.375(4) .
Cl1 O1 1.412(3) .
Cl1 O3 1.552(6) .
Cl1 O4' 1.593(8) .
C1 C3 1.341(5) .
C1 H1A 0.9300 .
C2 H2A 0.9300 .
C3 H3A 0.9300 .
C4 C6 1.342(5) .
C4 H4A 0.9300 .
C5 H5A 0.9300 .
C6 H6A 0.9300 .
C7 N2 1.449(4) 2_556
C7 H7A 0.9700 .
C7 H7C 0.9700 .

loop_
_geom_torsion_atom_site_label_1
_geom_torsion_atom_site_label_2
_geom_torsion_atom_site_label_3
_geom_torsion_atom_site_label_4
_geom_torsion
_geom_torsion_site_symmetry_1
_geom_torsion_site_symmetry_4
N1 Cu1 N1 C2 -61(64) 3_566 .
N3 Cu1 N1 C2 -78.6(3) 3_566 .
N3 Cu1 N1 C2 101.4(3) . .
N1 Cu1 N1 C1 136(65) 3_566 .
N3 Cu1 N1 C1 118.5(3) 3_566 .
N3 Cu1 N1 C1 -61.5(3) . .
N1 Cu1 N3 C5 -40.1(3) . .
N1 Cu1 N3 C5 139.9(3) 3_566 .
N3 Cu1 N3 C5 -75(100) 3_566 .
N1 Cu1 N3 C4 146.3(3) . .
N1 Cu1 N3 C4 -33.7(3) 3_566 .
N3 Cu1 N3 C4 112(100) 3_566 .
C2 N1 C1 C3 -0.4(4) . .
Cu1 N1 C1 C3 165.3(2) . .
C1 N1 C2 N2 0.0(3) . .
Cu1 N1 C2 N2 -165.7(2) . .
C3 N2 C2 N1 0.3(4) . .
C7 N2 C2 N1 178.6(3) 2_546 .
N1 C1 C3 N2 0.6(4) . .
C2 N2 C3 C1 -0.5(4) . .
C7 N2 C3 C1 -178.8(3) 2_546 .
C5 N3 C4 C6 0.0(5) . .
Cu1 N3 C4 C6 174.5(3) . .
C4 N3 C5 N4 -0.1(4) . .
Cu1 N3 C5 N4 -175.1(2) . .
C6 N4 C5 N3 0.2(4) . .
C7 N4 C5 N3 175.1(3) . .
N3 C4 C6 N4 0.2(5) . .
C5 N4 C6 C4 -0.2(5) . .
C7 N4 C6 C4 -175.0(4) . .
C5 N4 C7 N2 -93.1(4) . 2_556
C6 N4 C7 N2 80.7(5) . 2_556
